data_7005712
loop_
_publ_author_name
'Brewer, Greg'
'Butcher, Ray J.'
'Viragh, Carol'
'White, Genevieve'

_publ_section_title
;
 Supramolecular assemblies prepared from an iron(ii) tripodal imidazole
 complex. A molecular scaffolding for the self assembly of icosahedral
 complexes of K+, Rb+, Cs+ and NH4+ cations
;
_journal_issue 37
_journal_name_full 'Dalton Transactions'
_journal_page_first 4132
_journal_paper_doi 10.1039/b704823h
_journal_year 2007
_chemical_formula_sum 'C18 H24 Cl3 Fe N10 O12 Rb'
_chemical_formula_weight 820.14
_chemical_name_systematic
;
?
;
_space_group_IT_number 147
_symmetry_cell_setting trigonal
_symmetry_space_group_name_Hall '-P 3'
_symmetry_space_group_name_H-M 'P -3'
_atom_sites_solution_hydrogens geom
_atom_sites_solution_primary direct
_atom_sites_solution_secondary difmap
_audit_creation_method SHELXL-97
_cell_angle_alpha 90.00
_cell_angle_beta 90.00
_cell_angle_gamma 120.00
_cell_formula_units_Z 2
_cell_length_a 13.4744(8)
_cell_length_b 13.4744(8)
_cell_length_c 9.3487(11)
_cell_measurement_reflns_used 8229
_cell_measurement_temperature 173(2)
_cell_measurement_theta_max 30.44
_cell_measurement_theta_min 2.79
_cell_volume 1469.9(2)
_computing_cell_refinement 'Bruker SMART'
_computing_data_collection 'Bruker SMART'
_computing_data_reduction 'Bruker SAINT'
_computing_molecular_graphics 'Bruker SHELXTL'
_computing_publication_material 'Bruker SHELXTL'
_computing_structure_refinement 'SHELXL-97 (Sheldrick, 1997)'
_computing_structure_solution 'SHELXS-97 (Sheldrick, 1990)'
_diffrn_ambient_temperature 173(2)
_diffrn_measured_fraction_theta_full 0.995
_diffrn_measured_fraction_theta_max 0.943
_diffrn_measurement_device_type 'CCD area detector'
_diffrn_measurement_method 'phi and omega scans'
_diffrn_radiation_monochromator graphite
_diffrn_radiation_source 'fine-focus sealed tube'
_diffrn_radiation_type MoK\a
_diffrn_radiation_wavelength 0.71073
_diffrn_reflns_av_R_equivalents 0.0237
_diffrn_reflns_av_sigmaI/netI 0.0174
_diffrn_reflns_limit_h_max 18
_diffrn_reflns_limit_h_min -18
_diffrn_reflns_limit_k_max 18
_diffrn_reflns_limit_k_min -18
_diffrn_reflns_limit_l_max 13
_diffrn_reflns_limit_l_min -12
_diffrn_reflns_number 16933
_diffrn_reflns_theta_full 25.00
_diffrn_reflns_theta_max 30.83
_diffrn_reflns_theta_min 2.18
_exptl_absorpt_coefficient_mu 2.508
_exptl_absorpt_correction_T_max 0.5008
_exptl_absorpt_correction_T_min 0.3445
_exptl_absorpt_correction_type multi-scan
_exptl_absorpt_process_details Sadabs
_exptl_crystal_colour translucent
_exptl_crystal_density_diffrn 1.853
_exptl_crystal_density_meas 0
_exptl_crystal_density_method 'not measured'
_exptl_crystal_description chunk
_exptl_crystal_F_000 824
_exptl_crystal_size_max 0.54
_exptl_crystal_size_mid 0.45
_exptl_crystal_size_min 0.32
_refine_diff_density_max 0.356
_refine_diff_density_min -0.398
_refine_diff_density_rms 0.055
_refine_ls_extinction_method none
_refine_ls_goodness_of_fit_ref 1.039
_refine_ls_hydrogen_treatment constr
_refine_ls_matrix_type full
_refine_ls_number_parameters 141
_refine_ls_number_reflns 2919
_refine_ls_number_restraints 0
_refine_ls_restrained_S_all 1.039
_refine_ls_R_factor_all 0.0292
_refine_ls_R_factor_gt 0.0233
_refine_ls_shift/su_max 0.002
_refine_ls_shift/su_mean 0.000
_refine_ls_structure_factor_coef Fsqd
_refine_ls_weighting_details 'calc w=1/[\s^2^(Fo^2^)+(0.0286P)^2^+0.6681P] where P=(Fo^2^+2Fc^2^)/3'
_refine_ls_weighting_scheme calc
_refine_ls_wR_factor_gt 0.0571
_refine_ls_wR_factor_ref 0.0595
_reflns_number_gt 2567
_reflns_number_total 2919
_reflns_threshold_expression >2sigma(I)
_cod_data_source_file b704823h.txt
_cod_data_source_block gw72bm
_cod_depositor_comments
;
The following automatic conversions were performed:
'_symmetry_cell_setting' value 'Trigonal' changed to 'trigonal' according
to '/home/saulius/struct/CIF-dictionaries/cif_core.dic' dictionary named
'cif_core.dic' version 2.4.1 from 2010-06-29.

Automatic conversion script
Id: cif_fix_enum 1527 2010-12-29 10:47:43Z saulius 

The following automatic conversions were performed:

'_refine_ls_hydrogen_treatment' value 'constrained' was replaced with
the value 'constr' as specified in the replacement file
'src/cod-tools/trunk/data/replacement-values/replacement_values.lst'.

Automatic conversion script
Id: cif_fix_values 5376 2017-05-30 11:51:03Z andrius 
;
_cod_original_sg_symbol_H-M P-3
_cod_database_code 7005712

loop_
_symmetry_equiv_pos_as_xyz
'x, y, z'
'-y, x-y, z'
'-x+y, -x, z'
'-x, -y, -z'
'y, -x+y, -z'
'x-y, x, -z'

loop_
_atom_site_label
_atom_site_type_symbol
_atom_site_fract_x
_atom_site_fract_y
_atom_site_fract_z
_atom_site_U_iso_or_equiv
_atom_site_adp_type
_atom_site_occupancy
_atom_site_symmetry_multiplicity
_atom_site_calc_flag
_atom_site_refinement_flags
_atom_site_disorder_assembly
_atom_site_disorder_group
Fe Fe 0.3333 0.6667 0.35743(3) 0.01480(7) Uani 1 3 d S . .
Rb1 Rb 1.0000 1.0000 0.0000 0.02216(8) Uani 1 6 d S . .
Rb2 Rb 1.0000 1.0000 0.5000 0.02488(8) Uani 1 6 d S . .
Cl Cl 0.83852(3) 1.07455(3) 0.24369(4) 0.02440(8) Uani 1 1 d . . .
O1 O 0.84357(10) 0.96950(9) 0.24920(12) 0.0296(2) Uani 1 1 d . . .
O2 O 0.88853(11) 1.13301(10) 0.11176(12) 0.0330(2) Uani 1 1 d . . .
O3 O 0.90488(12) 1.14644(11) 0.36081(13) 0.0409(3) Uani 1 1 d . . .
O4 O 0.72184(11) 1.04814(12) 0.25344(16) 0.0459(3) Uani 1 1 d . . .
N N 0.3333 0.6667 0.7186(2) 0.0299(5) Uani 1 3 d S . .
N1 N 0.46877(10) 0.78363(10) 0.46217(12) 0.0209(2) Uani 1 1 d . . .
N2 N 0.45336(9) 0.66585(10) 0.24078(12) 0.0190(2) Uani 1 1 d . . .
N3 N 0.63701(12) 0.74511(14) 0.19246(17) 0.0344(3) Uani 1 1 d . . .
H3N H 0.701(2) 0.786(2) 0.198(3) 0.045(6) Uiso 1 1 d . . .
C1 C 0.43744(15) 0.77565(15) 0.72442(16) 0.0319(3) Uani 1 1 d . . .
H1A H 0.5018 0.7623 0.7459 0.038 Uiso 1 1 calc R . .
H1B H 0.4316 0.8205 0.8046 0.038 Uiso 1 1 calc R . .
C2 C 0.46607(14) 0.84761(13) 0.58737(15) 0.0284(3) Uani 1 1 d . . .
H2A H 0.4079 0.8710 0.5724 0.034 Uiso 1 1 calc R . .
H2B H 0.5416 0.9179 0.5984 0.034 Uiso 1 1 calc R . .
C3 C 0.56667(12) 0.81163(13) 0.40565(16) 0.0261(3) Uani 1 1 d . . .
H3A H 0.6375 0.8709 0.4422 0.031 Uiso 1 1 calc R . .
C4 C 0.55807(12) 0.74436(13) 0.28196(15) 0.0240(3) Uani 1 1 d . . .
C5 C 0.46633(13) 0.61433(13) 0.12125(16) 0.0271(3) Uani 1 1 d . . .
H5A H 0.4060 0.5543 0.0683 0.033 Uiso 1 1 calc R . .
C6 C 0.58090(15) 0.66390(16) 0.09094(19) 0.0359(4) Uani 1 1 d . . .
H6A H 0.6145 0.6451 0.0139 0.043 Uiso 1 1 calc R . .

loop_
_atom_site_aniso_label
_atom_site_aniso_U_11
_atom_site_aniso_U_22
_atom_site_aniso_U_33
_atom_site_aniso_U_23
_atom_site_aniso_U_13
_atom_site_aniso_U_12
Fe 0.01492(9) 0.01492(9) 0.01457(14) 0.000 0.000 0.00746(5)
Rb1 0.02411(10) 0.02411(10) 0.01825(14) 0.000 0.000 0.01206(5)
Rb2 0.02831(11) 0.02831(11) 0.01803(15) 0.000 0.000 0.01415(6)
Cl 0.02524(16) 0.02522(16) 0.02585(17) 0.00044(12) 0.00212(12) 0.01495(13)
O1 0.0327(6) 0.0236(5) 0.0353(6) -0.0003(4) -0.0012(4) 0.0162(5)
O2 0.0365(6) 0.0333(6) 0.0293(6) 0.0071(5) 0.0057(5) 0.0175(5)
O3 0.0554(8) 0.0410(7) 0.0320(6) -0.0145(5) -0.0057(6) 0.0284(6)
O4 0.0295(6) 0.0519(8) 0.0648(9) 0.0186(7) 0.0133(6) 0.0267(6)
N 0.0333(7) 0.0333(7) 0.0232(10) 0.000 0.000 0.0166(4)
N1 0.0227(5) 0.0201(5) 0.0173(5) -0.0010(4) -0.0028(4) 0.0087(4)
N2 0.0184(5) 0.0207(5) 0.0192(5) 0.0012(4) 0.0013(4) 0.0107(4)
N3 0.0198(6) 0.0409(8) 0.0392(8) 0.0039(6) 0.0089(6) 0.0126(6)
C1 0.0358(8) 0.0369(8) 0.0191(7) -0.0061(6) -0.0056(6) 0.0152(7)
C2 0.0323(8) 0.0246(7) 0.0224(7) -0.0076(5) -0.0049(6) 0.0097(6)
C3 0.0189(6) 0.0266(7) 0.0246(7) 0.0006(5) -0.0036(5) 0.0053(5)
C4 0.0175(6) 0.0279(7) 0.0249(6) 0.0045(5) 0.0024(5) 0.0102(5)
C5 0.0296(7) 0.0275(7) 0.0249(7) -0.0015(6) 0.0065(6) 0.0147(6)
C6 0.0353(9) 0.0402(9) 0.0353(9) 0.0015(7) 0.0153(7) 0.0211(8)

loop_
_atom_type_symbol
_atom_type_description
_atom_type_scat_dispersion_real
_atom_type_scat_dispersion_imag
_atom_type_scat_source
C C 0.0033 0.0016 'International Tables Vol C Tables 4.2.6.8 and 6.1.1.4'
H H 0.0000 0.0000 'International Tables Vol C Tables 4.2.6.8 and 6.1.1.4'
N N 0.0061 0.0033 'International Tables Vol C Tables 4.2.6.8 and 6.1.1.4'
O O 0.0106 0.0060 'International Tables Vol C Tables 4.2.6.8 and 6.1.1.4'
Cl Cl 0.1484 0.1585 'International Tables Vol C Tables 4.2.6.8 and 6.1.1.4'
Fe Fe 0.3463 0.8444 'International Tables Vol C Tables 4.2.6.8 and 6.1.1.4'
Rb Rb -0.9393 2.9676 'International Tables Vol C Tables 4.2.6.8 and 6.1.1.4'

loop_
_geom_angle_atom_site_label_1
_geom_angle_atom_site_label_2
_geom_angle_atom_site_label_3
_geom_angle
_geom_angle_site_symmetry_1
_geom_angle_site_symmetry_3
_geom_angle_publ_flag
N2 Fe N2 91.92(5) 3_565 2_665 ?
N2 Fe N2 91.91(5) 3_565 . ?
N2 Fe N2 91.91(5) 2_665 . ?
N2 Fe N1 89.65(5) 3_565 2_665 ?
N2 Fe N1 81.03(5) 2_665 2_665 ?
N2 Fe N1 172.82(5) . 2_665 ?
N2 Fe N1 172.82(5) 3_565 . ?
N2 Fe N1 89.64(5) 2_665 . ?
N2 Fe N1 81.03(5) . . ?
N1 Fe N1 97.52(5) 2_665 . ?
N2 Fe N1 81.03(5) 3_565 3_565 ?
N2 Fe N1 172.83(5) 2_665 3_565 ?
N2 Fe N1 89.64(5) . 3_565 ?
N1 Fe N1 97.52(5) 2_665 3_565 ?
N1 Fe N1 97.52(5) . 3_565 ?
O1 Rb1 O1 112.80(3) 6_655 2_765 ?
O1 Rb1 O1 112.80(4) 6_655 . ?
O1 Rb1 O1 67.20(3) 2_765 . ?
O1 Rb1 O1 67.20(3) 6_655 4_775 ?
O1 Rb1 O1 112.80(3) 2_765 4_775 ?
O1 Rb1 O1 180.0 . 4_775 ?
O1 Rb1 O1 67.20(3) 6_655 5_565 ?
O1 Rb1 O1 179.999(1) 2_765 5_565 ?
O1 Rb1 O1 112.80(3) . 5_565 ?
O1 Rb1 O1 67.20(3) 4_775 5_565 ?
O1 Rb1 O1 180.0 6_655 3_675 ?
O1 Rb1 O1 67.20(3) 2_765 3_675 ?
O1 Rb1 O1 67.20(3) . 3_675 ?
O1 Rb1 O1 112.80(3) 4_775 3_675 ?
O1 Rb1 O1 112.80(3) 5_565 3_675 ?
O1 Rb1 O2 45.61(3) 6_655 6_655 ?
O1 Rb1 O2 113.86(3) 2_765 6_655 ?
O1 Rb1 O2 71.87(3) . 6_655 ?
O1 Rb1 O2 108.13(3) 4_775 6_655 ?
O1 Rb1 O2 66.15(3) 5_565 6_655 ?
O1 Rb1 O2 134.39(3) 3_675 6_655 ?
O1 Rb1 O2 134.39(3) 6_655 3_675 ?
O1 Rb1 O2 66.15(3) 2_765 3_675 ?
O1 Rb1 O2 108.13(3) . 3_675 ?
O1 Rb1 O2 71.87(3) 4_775 3_675 ?
O1 Rb1 O2 113.85(3) 5_565 3_675 ?
O1 Rb1 O2 45.61(3) 3_675 3_675 ?
O2 Rb1 O2 180.0 6_655 3_675 ?
O1 Rb1 O2 71.87(3) 6_655 2_765 ?
O1 Rb1 O2 45.62(3) 2_765 2_765 ?
O1 Rb1 O2 66.15(3) . 2_765 ?
O1 Rb1 O2 113.86(3) 4_775 2_765 ?
O1 Rb1 O2 134.39(3) 5_565 2_765 ?
O1 Rb1 O2 108.13(3) 3_675 2_765 ?
O2 Rb1 O2 71.16(2) 6_655 2_765 ?
O2 Rb1 O2 108.85(2) 3_675 2_765 ?
O1 Rb1 O2 113.85(3) 6_655 . ?
O1 Rb1 O2 108.13(3) 2_765 . ?
O1 Rb1 O2 45.62(3) . . ?
O1 Rb1 O2 134.38(3) 4_775 . ?
O1 Rb1 O2 71.87(3) 5_565 . ?
O1 Rb1 O2 66.15(3) 3_675 . ?
O2 Rb1 O2 71.16(2) 6_655 . ?
O2 Rb1 O2 108.84(2) 3_675 . ?
O2 Rb1 O2 108.84(2) 2_765 . ?
O1 Rb1 O2 66.15(3) 6_655 4_775 ?
O1 Rb1 O2 71.87(3) 2_765 4_775 ?
O1 Rb1 O2 134.38(3) . 4_775 ?
O1 Rb1 O2 45.62(3) 4_775 4_775 ?
O1 Rb1 O2 108.13(3) 5_565 4_775 ?
O1 Rb1 O2 113.85(3) 3_675 4_775 ?
O2 Rb1 O2 108.84(2) 6_655 4_775 ?
O2 Rb1 O2 71.16(2) 3_675 4_775 ?
O2 Rb1 O2 71.16(2) 2_765 4_775 ?
O2 Rb1 O2 180.0 . 4_775 ?
O1 Rb1 O2 108.13(3) 6_655 5_565 ?
O1 Rb1 O2 134.38(3) 2_765 5_565 ?
O1 Rb1 O2 113.85(3) . 5_565 ?
O1 Rb1 O2 66.14(3) 4_775 5_565 ?
O1 Rb1 O2 45.61(3) 5_565 5_565 ?
O1 Rb1 O2 71.87(3) 3_675 5_565 ?
O2 Rb1 O2 108.84(2) 6_655 5_565 ?
O2 Rb1 O2 71.15(2) 3_675 5_565 ?
O2 Rb1 O2 180.00(5) 2_765 5_565 ?
O2 Rb1 O2 71.15(2) . 5_565 ?
O2 Rb1 O2 108.84(2) 4_775 5_565 ?
O1 Rb2 O1 113.09(4) . 6_656 ?
O1 Rb2 O1 66.91(4) . 2_765 ?
O1 Rb2 O1 113.09(4) 6_656 2_765 ?
O1 Rb2 O1 180.0 . 4_776 ?
O1 Rb2 O1 66.91(4) 6_656 4_776 ?
O1 Rb2 O1 113.09(4) 2_765 4_776 ?
O1 Rb2 O1 113.09(4) . 5_566 ?
O1 Rb2 O1 66.91(4) 6_656 5_566 ?
O1 Rb2 O1 180.0 2_765 5_566 ?
O1 Rb2 O1 66.91(3) 4_776 5_566 ?
O1 Rb2 O1 66.91(4) . 3_675 ?
O1 Rb2 O1 180.0 6_656 3_675 ?
O1 Rb2 O1 66.91(3) 2_765 3_675 ?
O1 Rb2 O1 113.09(4) 4_776 3_675 ?
O1 Rb2 O1 113.09(4) 5_566 3_675 ?
O1 Rb2 O3 60.25(3) . 2_765 ?
O1 Rb2 O3 75.88(3) 6_656 2_765 ?
O1 Rb2 O3 44.64(3) 2_765 2_765 ?
O1 Rb2 O3 119.75(3) 4_776 2_765 ?
O1 Rb2 O3 135.36(3) 5_566 2_765 ?
O1 Rb2 O3 104.12(3) 3_675 2_765 ?
O1 Rb2 O3 75.88(3) . 6_656 ?
O1 Rb2 O3 44.64(3) 6_656 6_656 ?
O1 Rb2 O3 119.75(3) 2_765 6_656 ?
O1 Rb2 O3 104.12(3) 4_776 6_656 ?
O1 Rb2 O3 60.25(3) 5_566 6_656 ?
O1 Rb2 O3 135.36(3) 3_675 6_656 ?
O3 Rb2 O3 76.13(3) 2_765 6_656 ?
O1 Rb2 O3 44.64(3) . . ?
O1 Rb2 O3 119.75(3) 6_656 . ?
O1 Rb2 O3 104.12(3) 2_765 . ?
O1 Rb2 O3 135.36(3) 4_776 . ?
O1 Rb2 O3 75.88(3) 5_566 . ?
O1 Rb2 O3 60.25(3) 3_675 . ?
O3 Rb2 O3 103.87(3) 2_765 . ?
O3 Rb2 O3 76.13(3) 6_656 . ?
O1 Rb2 O3 135.36(3) . 4_776 ?
O1 Rb2 O3 60.25(3) 6_656 4_776 ?
O1 Rb2 O3 75.88(3) 2_765 4_776 ?
O1 Rb2 O3 44.64(3) 4_776 4_776 ?
O1 Rb2 O3 104.12(3) 5_566 4_776 ?
O1 Rb2 O3 119.75(3) 3_675 4_776 ?
O3 Rb2 O3 76.13(3) 2_765 4_776 ?
O3 Rb2 O3 103.87(3) 6_656 4_776 ?
O3 Rb2 O3 180.0 . 4_776 ?
O1 Rb2 O3 104.12(3) . 3_675 ?
O1 Rb2 O3 135.36(3) 6_656 3_675 ?
O1 Rb2 O3 60.25(3) 2_765 3_675 ?
O1 Rb2 O3 75.88(3) 4_776 3_675 ?
O1 Rb2 O3 119.74(3) 5_566 3_675 ?
O1 Rb2 O3 44.64(3) 3_675 3_675 ?
O3 Rb2 O3 103.87(3) 2_765 3_675 ?
O3 Rb2 O3 180.0 6_656 3_675 ?
O3 Rb2 O3 103.87(3) . 3_675 ?
O3 Rb2 O3 76.13(3) 4_776 3_675 ?
O1 Rb2 O3 119.75(3) . 5_566 ?
O1 Rb2 O3 104.12(3) 6_656 5_566 ?
O1 Rb2 O3 135.36(3) 2_765 5_566 ?
O1 Rb2 O3 60.25(3) 4_776 5_566 ?
O1 Rb2 O3 44.64(3) 5_566 5_566 ?
O1 Rb2 O3 75.88(3) 3_675 5_566 ?
O3 Rb2 O3 180.0 2_765 5_566 ?
O3 Rb2 O3 103.87(3) 6_656 5_566 ?
O3 Rb2 O3 76.13(3) . 5_566 ?
O3 Rb2 O3 103.87(3) 4_776 5_566 ?
O3 Rb2 O3 76.13(3) 3_675 5_566 ?
O4 Cl O2 110.30(8) . . ?
O4 Cl O3 110.77(9) . . ?
O2 Cl O3 108.71(8) . . ?
O4 Cl O1 109.67(8) . . ?
O2 Cl O1 109.10(7) . . ?
O3 Cl O1 108.24(7) . . ?
O4 Cl Rb1 135.14(7) . . ?
O2 Cl Rb1 55.26(5) . . ?
O3 Cl Rb1 114.08(6) . . ?
O1 Cl Rb1 54.86(5) . . ?
O4 Cl Rb2 127.86(6) . . ?
O2 Cl Rb2 121.79(5) . . ?
O3 Cl Rb2 55.78(5) . . ?
O1 Cl Rb2 52.50(5) . . ?
Rb1 Cl Rb2 79.370(10) . . ?
Cl O1 Rb1 102.07(6) . . ?
Cl O1 Rb2 105.24(6) . . ?
Rb1 O1 Rb2 100.75(3) . . ?
Cl O2 Rb1 101.90(6) . . ?
Cl O3 Rb2 101.83(6) . . ?
C1 N C1 119.856(15) 2_665 . ?
C1 N C1 119.860(15) 2_665 3_565 ?
C1 N C1 119.856(15) . 3_565 ?
C3 N1 C2 118.54(12) . . ?
C3 N1 Fe 115.61(10) . . ?
C2 N1 Fe 125.53(10) . . ?
C4 N2 C5 106.60(12) . . ?
C4 N2 Fe 112.70(9) . . ?
C5 N2 Fe 140.54(10) . . ?
C4 N3 C6 107.95(14) . . ?
C4 N3 H3N 124.0(18) . . ?
C6 N3 H3N 128.0(18) . . ?
N C1 C2 114.97(14) . . ?
N C1 H1A 108.5 . . ?
C2 C1 H1A 108.5 . . ?
N C1 H1B 108.5 . . ?
C2 C1 H1B 108.5 . . ?
H1A C1 H1B 107.5 . . ?
N1 C2 C1 111.56(13) . . ?
N1 C2 H2A 109.3 . . ?
C1 C2 H2A 109.3 . . ?
N1 C2 H2B 109.3 . . ?
C1 C2 H2B 109.3 . . ?
H2A C2 H2B 108.0 . . ?
N1 C3 C4 113.38(13) . . ?
N1 C3 H3A 123.3 . . ?
C4 C3 H3A 123.3 . . ?
N2 C4 N3 110.22(14) . . ?
N2 C4 C3 116.98(12) . . ?
N3 C4 C3 132.78(14) . . ?
C6 C5 N2 108.61(14) . . ?
C6 C5 H5A 125.7 . . ?
N2 C5 H5A 125.7 . . ?
N3 C6 C5 106.62(14) . . ?
N3 C6 H6A 126.7 . . ?
C5 C6 H6A 126.7 . . ?

loop_
_geom_bond_atom_site_label_1
_geom_bond_atom_site_label_2
_geom_bond_distance
_geom_bond_site_symmetry_2
_geom_bond_publ_flag
Fe N2 1.9552(11) 3_565 ?
Fe N2 1.9553(11) 2_665 ?
Fe N2 1.9552(11) . ?
Fe N1 1.9741(12) 2_665 ?
Fe N1 1.9740(12) . ?
Fe N1 1.9740(12) 3_565 ?
Rb1 O1 3.0287(12) 6_655 ?
Rb1 O1 3.0287(12) 2_765 ?
Rb1 O1 3.0287(12) . ?
Rb1 O1 3.0287(12) 4_775 ?
Rb1 O1 3.0288(12) 5_565 ?
Rb1 O1 3.0288(12) 3_675 ?
Rb1 O2 3.0416(12) 6_655 ?
Rb1 O2 3.0417(12) 3_675 ?
Rb1 O2 3.0417(12) 2_765 ?
Rb1 O2 3.0417(12) . ?
Rb1 O2 3.0417(12) 4_775 ?
Rb1 O2 3.0418(12) 5_565 ?
Rb2 O1 3.0402(12) . ?
Rb2 O1 3.0402(12) 6_656 ?
Rb2 O1 3.0402(11) 2_765 ?
Rb2 O1 3.0402(12) 4_776 ?
Rb2 O1 3.0403(11) 5_566 ?
Rb2 O1 3.0403(12) 3_675 ?
Rb2 O3 3.1238(14) 2_765 ?
Rb2 O3 3.1238(14) 6_656 ?
Rb2 O3 3.1238(14) . ?
Rb2 O3 3.1238(14) 4_776 ?
Rb2 O3 3.1239(14) 3_675 ?
Rb2 O3 3.1239(14) 5_566 ?
Cl O4 1.4307(12) . ?
Cl O2 1.4370(12) . ?
Cl O3 1.4389(13) . ?
Cl O1 1.4517(11) . ?
N C1 1.4378(17) 2_665 ?
N C1 1.4378(17) . ?
N C1 1.4378(17) 3_565 ?
N1 C3 1.2900(19) . ?
N1 C2 1.4649(18) . ?
N2 C4 1.3287(18) . ?
N2 C5 1.3720(18) . ?
N3 C4 1.3493(19) . ?
N3 C6 1.357(2) . ?
N3 H3N 0.76(2) . ?
C1 C2 1.535(2) . ?
C1 H1A 0.9900 . ?
C1 H1B 0.9900 . ?
C2 H2A 0.9900 . ?
C2 H2B 0.9900 . ?
C3 C4 1.438(2) . ?
C3 H3A 0.9500 . ?
C5 C6 1.371(2) . ?
C5 H5A 0.9500 . ?
C6 H6A 0.9500 . ?

loop_
_geom_hbond_atom_site_label_D
_geom_hbond_atom_site_label_H
_geom_hbond_atom_site_label_A
_geom_hbond_distance_DH
_geom_hbond_distance_HA
_geom_hbond_distance_DA
_geom_hbond_angle_DHA
_geom_hbond_site_symmetry_A
N3 H3N O1 0.76(2) 2.29(2) 2.959(2) 147(2) .
N3 H3N O2 0.76(2) 2.61(2) 3.1236(19) 127(2) 2_765
C3 H3A O3 0.95 2.35 3.1267(19) 138.9 6_656

loop_
_geom_torsion_atom_site_label_1
_geom_torsion_atom_site_label_2
_geom_torsion_atom_site_label_3
_geom_torsion_atom_site_label_4
_geom_torsion
_geom_torsion_site_symmetry_1
_geom_torsion_site_symmetry_2
_geom_torsion_site_symmetry_3
_geom_torsion_site_symmetry_4
_geom_torsion_publ_flag
O1 Rb1 Cl O4 -0.59(8) 6_655 . . . ?
O1 Rb1 Cl O4 -114.68(8) 2_765 . . . ?
O1 Rb1 Cl O4 -82.88(10) . . . . ?
O1 Rb1 Cl O4 97.12(10) 4_775 . . . ?
O1 Rb1 Cl O4 65.32(8) 5_565 . . . ?
O1 Rb1 Cl O4 179.41(8) 3_675 . . . ?
O2 Rb1 Cl O4 1.64(8) 6_655 . . . ?
O2 Rb1 Cl O4 -178.36(8) 3_675 . . . ?
O2 Rb1 Cl O4 -69.06(8) 2_765 . . . ?
O2 Rb1 Cl O4 84.35(10) . . . . ?
O2 Rb1 Cl O4 -95.65(10) 4_775 . . . ?
O2 Rb1 Cl O4 110.94(8) 5_565 . . . ?
O1 Rb1 Cl O2 -84.94(7) 6_655 . . . ?
O1 Rb1 Cl O2 160.97(7) 2_765 . . . ?
O1 Rb1 Cl O2 -167.23(9) . . . . ?
O1 Rb1 Cl O2 12.78(9) 4_775 . . . ?
O1 Rb1 Cl O2 -19.03(7) 5_565 . . . ?
O1 Rb1 Cl O2 95.06(7) 3_675 . . . ?
O2 Rb1 Cl O2 -82.71(4) 6_655 . . . ?
O2 Rb1 Cl O2 97.29(4) 3_675 . . . ?
O2 Rb1 Cl O2 -153.41(6) 2_765 . . . ?
O2 Rb1 Cl O2 180.0 4_775 . . . ?
O2 Rb1 Cl O2 26.59(6) 5_565 . . . ?
O1 Rb1 Cl O3 178.30(7) 6_655 . . . ?
O1 Rb1 Cl O3 64.21(7) 2_765 . . . ?
O1 Rb1 Cl O3 96.01(8) . . . . ?
O1 Rb1 Cl O3 -83.99(8) 4_775 . . . ?
O1 Rb1 Cl O3 -115.79(7) 5_565 . . . ?
O1 Rb1 Cl O3 -1.70(7) 3_675 . . . ?
O2 Rb1 Cl O3 -179.47(7) 6_655 . . . ?
O2 Rb1 Cl O3 0.53(7) 3_675 . . . ?
O2 Rb1 Cl O3 109.83(7) 2_765 . . . ?
O2 Rb1 Cl O3 -96.76(9) . . . . ?
O2 Rb1 Cl O3 83.24(9) 4_775 . . . ?
O2 Rb1 Cl O3 -70.17(7) 5_565 . . . ?
O1 Rb1 Cl O1 82.29(8) 6_655 . . . ?
O1 Rb1 Cl O1 -31.80(6) 2_765 . . . ?
O1 Rb1 Cl O1 180.0 4_775 . . . ?
O1 Rb1 Cl O1 148.20(6) 5_565 . . . ?
O1 Rb1 Cl O1 -97.71(8) 3_675 . . . ?
O2 Rb1 Cl O1 84.52(6) 6_655 . . . ?
O2 Rb1 Cl O1 -95.48(6) 3_675 . . . ?
O2 Rb1 Cl O1 13.82(6) 2_765 . . . ?
O2 Rb1 Cl O1 167.23(9) . . . . ?
O2 Rb1 Cl O1 -12.77(9) 4_775 . . . ?
O2 Rb1 Cl O1 -166.18(6) 5_565 . . . ?
O1 Rb1 Cl Rb2 133.58(2) 6_655 . . . ?
O1 Rb1 Cl Rb2 19.49(2) 2_765 . . . ?
O1 Rb1 Cl Rb2 51.29(6) . . . . ?
O1 Rb1 Cl Rb2 -128.71(6) 4_775 . . . ?
O1 Rb1 Cl Rb2 -160.51(2) 5_565 . . . ?
O1 Rb1 Cl Rb2 -46.42(2) 3_675 . . . ?
O2 Rb1 Cl Rb2 135.81(3) 6_655 . . . ?
O2 Rb1 Cl Rb2 -44.19(3) 3_675 . . . ?
O2 Rb1 Cl Rb2 65.11(2) 2_765 . . . ?
O2 Rb1 Cl Rb2 -141.49(6) . . . . ?
O2 Rb1 Cl Rb2 38.51(6) 4_775 . . . ?
O2 Rb1 Cl Rb2 -114.89(2) 5_565 . . . ?
O1 Rb2 Cl O4 86.60(10) . . . . ?
O1 Rb2 Cl O4 6.95(9) 6_656 . . . ?
O1 Rb2 Cl O4 120.69(9) 2_765 . . . ?
O1 Rb2 Cl O4 -93.40(10) 4_776 . . . ?
O1 Rb2 Cl O4 -59.31(9) 5_566 . . . ?
O1 Rb2 Cl O4 -173.05(9) 3_675 . . . ?
O3 Rb2 Cl O4 75.85(9) 2_765 . . . ?
O3 Rb2 Cl O4 -1.80(9) 6_656 . . . ?
O3 Rb2 Cl O4 -90.84(11) . . . . ?
O3 Rb2 Cl O4 89.16(11) 4_776 . . . ?
O3 Rb2 Cl O4 178.20(9) 3_675 . . . ?
O3 Rb2 Cl O4 -104.15(9) 5_566 . . . ?
O1 Rb2 Cl O2 -90.55(8) . . . . ?
O1 Rb2 Cl O2 -170.20(6) 6_656 . . . ?
O1 Rb2 Cl O2 -56.46(6) 2_765 . . . ?
O1 Rb2 Cl O2 89.45(8) 4_776 . . . ?
O1 Rb2 Cl O2 123.54(6) 5_566 . . . ?
O1 Rb2 Cl O2 9.80(6) 3_675 . . . ?
O3 Rb2 Cl O2 -101.30(6) 2_765 . . . ?
O3 Rb2 Cl O2 -178.96(7) 6_656 . . . ?
O3 Rb2 Cl O2 92.01(9) . . . . ?
O3 Rb2 Cl O2 -87.99(9) 4_776 . . . ?
O3 Rb2 Cl O2 1.05(7) 3_675 . . . ?
O3 Rb2 Cl O2 78.70(6) 5_566 . . . ?
O1 Rb2 Cl O3 177.44(9) . . . . ?
O1 Rb2 Cl O3 97.79(7) 6_656 . . . ?
O1 Rb2 Cl O3 -148.47(7) 2_765 . . . ?
O1 Rb2 Cl O3 -2.56(9) 4_776 . . . ?
O1 Rb2 Cl O3 31.53(7) 5_566 . . . ?
O1 Rb2 Cl O3 -82.21(7) 3_675 . . . ?
O3 Rb2 Cl O3 166.69(7) 2_765 . . . ?
O3 Rb2 Cl O3 89.04(4) 6_656 . . . ?
O3 Rb2 Cl O3 180.0 4_776 . . . ?
O3 Rb2 Cl O3 -90.96(4) 3_675 . . . ?
O3 Rb2 Cl O3 -13.31(7) 5_566 . . . ?
O1 Rb2 Cl O1 -79.65(8) 6_656 . . . ?
O1 Rb2 Cl O1 34.09(6) 2_765 . . . ?
O1 Rb2 Cl O1 180.0 4_776 . . . ?
O1 Rb2 Cl O1 -145.91(6) 5_566 . . . ?
O1 Rb2 Cl O1 100.35(8) 3_675 . . . ?
O3 Rb2 Cl O1 -10.75(6) 2_765 . . . ?
O3 Rb2 Cl O1 -88.40(7) 6_656 . . . ?
O3 Rb2 Cl O1 -177.44(9) . . . . ?
O3 Rb2 Cl O1 2.56(9) 4_776 . . . ?
O3 Rb2 Cl O1 91.60(7) 3_675 . . . ?
O3 Rb2 Cl O1 169.25(6) 5_566 . . . ?
O1 Rb2 Cl Rb1 -53.54(6) . . . . ?
O1 Rb2 Cl Rb1 -133.19(2) 6_656 . . . ?
O1 Rb2 Cl Rb1 -19.45(2) 2_765 . . . ?
O1 Rb2 Cl Rb1 126.46(6) 4_776 . . . ?
O1 Rb2 Cl Rb1 160.55(2) 5_566 . . . ?
O1 Rb2 Cl Rb1 46.81(2) 3_675 . . . ?
O3 Rb2 Cl Rb1 -64.29(2) 2_765 . . . ?
O3 Rb2 Cl Rb1 -141.94(3) 6_656 . . . ?
O3 Rb2 Cl Rb1 129.02(7) . . . . ?
O3 Rb2 Cl Rb1 -50.98(7) 4_776 . . . ?
O3 Rb2 Cl Rb1 38.06(3) 3_675 . . . ?
O3 Rb2 Cl Rb1 115.71(2) 5_566 . . . ?
O4 Cl O1 Rb1 131.99(7) . . . . ?
O2 Cl O1 Rb1 11.08(7) . . . . ?
O3 Cl O1 Rb1 -107.06(7) . . . . ?
Rb2 Cl O1 Rb1 -104.83(5) . . . . ?
O4 Cl O1 Rb2 -123.19(7) . . . . ?
O2 Cl O1 Rb2 115.91(6) . . . . ?
O3 Cl O1 Rb2 -2.23(8) . . . . ?
Rb1 Cl O1 Rb2 104.83(5) . . . . ?
O1 Rb1 O1 Cl -108.58(7) 6_655 . . . ?
O1 Rb1 O1 Cl 145.21(6) 2_765 . . . ?
O1 Rb1 O1 Cl 83(3) 4_775 . . . ?
O1 Rb1 O1 Cl -34.79(6) 5_565 . . . ?
O1 Rb1 O1 Cl 71.42(7) 3_675 . . . ?
O2 Rb1 O1 Cl -87.98(6) 6_655 . . . ?
O2 Rb1 O1 Cl 92.02(6) 3_675 . . . ?
O2 Rb1 O1 Cl -164.86(7) 2_765 . . . ?
O2 Rb1 O1 Cl -6.90(5) . . . . ?
O2 Rb1 O1 Cl 173.10(5) 4_775 . . . ?
O2 Rb1 O1 Cl 15.14(7) 5_565 . . . ?
O1 Rb1 O1 Rb2 143.109(9) 6_655 . . . ?
O1 Rb1 O1 Rb2 36.891(9) 2_765 . . . ?
O1 Rb1 O1 Rb2 -25(3) 4_775 . . . ?
O1 Rb1 O1 Rb2 -143.108(9) 5_565 . . . ?
O1 Rb1 O1 Rb2 -36.892(9) 3_675 . . . ?
O2 Rb1 O1 Rb2 163.71(4) 6_655 . . . ?
O2 Rb1 O1 Rb2 -16.29(4) 3_675 . . . ?
O2 Rb1 O1 Rb2 86.82(3) 2_765 . . . ?
O2 Rb1 O1 Rb2 -115.21(5) . . . . ?
O2 Rb1 O1 Rb2 64.79(5) 4_775 . . . ?
O2 Rb1 O1 Rb2 -93.18(3) 5_565 . . . ?
O1 Rb2 O1 Cl 111.02(7) 6_656 . . . ?
O1 Rb2 O1 Cl -142.62(6) 2_765 . . . ?
O1 Rb2 O1 Cl -54(100) 4_776 . . . ?
O1 Rb2 O1 Cl 37.38(6) 5_566 . . . ?
O1 Rb2 O1 Cl -68.98(7) 3_675 . . . ?
O3 Rb2 O1 Cl 167.72(7) 2_765 . . . ?
O3 Rb2 O1 Cl 85.82(6) 6_656 . . . ?
O3 Rb2 O1 Cl 1.39(5) . . . . ?
O3 Rb2 O1 Cl -178.61(5) 4_776 . . . ?
O3 Rb2 O1 Cl -94.18(6) 3_675 . . . ?
O3 Rb2 O1 Cl -12.28(7) 5_566 . . . ?
O1 Rb2 O1 Rb1 -143.181(9) 6_656 . . . ?
O1 Rb2 O1 Rb1 -36.819(9) 2_765 . . . ?
O1 Rb2 O1 Rb1 52(20) 4_776 . . . ?
O1 Rb2 O1 Rb1 143.179(9) 5_566 . . . ?
O1 Rb2 O1 Rb1 36.820(9) 3_675 . . . ?
O3 Rb2 O1 Rb1 -86.48(4) 2_765 . . . ?
O3 Rb2 O1 Rb1 -168.38(4) 6_656 . . . ?
O3 Rb2 O1 Rb1 107.19(5) . . . . ?
O3 Rb2 O1 Rb1 -72.81(5) 4_776 . . . ?
O3 Rb2 O1 Rb1 11.62(4) 3_675 . . . ?
O3 Rb2 O1 Rb1 93.52(4) 5_566 . . . ?
O4 Cl O2 Rb1 -131.55(7) . . . . ?
O3 Cl O2 Rb1 106.81(7) . . . . ?
O1 Cl O2 Rb1 -11.03(7) . . . . ?
Rb2 Cl O2 Rb1 46.06(6) . . . . ?
O1 Rb1 O2 Cl 106.18(6) 6_655 . . . ?
O1 Rb1 O2 Cl -20.03(7) 2_765 . . . ?
O1 Rb1 O2 Cl 6.96(5) . . . . ?
O1 Rb1 O2 Cl -173.03(5) 4_775 . . . ?
O1 Rb1 O2 Cl 159.97(7) 5_565 . . . ?
O1 Rb1 O2 Cl -73.82(6) 3_675 . . . ?
O2 Rb1 O2 Cl 89.72(4) 6_655 . . . ?
O2 Rb1 O2 Cl -90.28(4) 3_675 . . . ?
O2 Rb1 O2 Cl 28.22(7) 2_765 . . . ?
O2 Rb1 O2 Cl -140(6) 4_775 . . . ?
O2 Rb1 O2 Cl -151.78(7) 5_565 . . . ?
O4 Cl O3 Rb2 122.41(7) . . . . ?
O2 Cl O3 Rb2 -116.25(6) . . . . ?
O1 Cl O3 Rb2 2.14(8) . . . . ?
Rb1 Cl O3 Rb2 -56.76(6) . . . . ?
O1 Rb2 O3 Cl -1.38(5) . . . . ?
O1 Rb2 O3 Cl -95.05(7) 6_656 . . . ?
O1 Rb2 O3 Cl 32.50(7) 2_765 . . . ?
O1 Rb2 O3 Cl 178.62(5) 4_776 . . . ?
O1 Rb2 O3 Cl -147.50(7) 5_566 . . . ?
O1 Rb2 O3 Cl 84.95(7) 3_675 . . . ?
O3 Rb2 O3 Cl -13.58(7) 2_765 . . . ?
O3 Rb2 O3 Cl -85.21(4) 6_656 . . . ?
O3 Rb2 O3 Cl 138(4) 4_776 . . . ?
O3 Rb2 O3 Cl 94.80(4) 3_675 . . . ?
O3 Rb2 O3 Cl 166.42(7) 5_566 . . . ?
N2 Fe N1 C3 15.7(4) 3_565 . . . ?
N2 Fe N1 C3 -86.92(11) 2_665 . . . ?
N2 Fe N1 C3 5.07(11) . . . . ?
N1 Fe N1 C3 -167.82(11) 2_665 . . . ?
N1 Fe N1 C3 93.51(13) 3_565 . . . ?
N2 Fe N1 C2 -170.9(3) 3_565 . . . ?
N2 Fe N1 C2 86.52(12) 2_665 . . . ?
N2 Fe N1 C2 178.51(12) . . . . ?
N1 Fe N1 C2 5.62(12) 2_665 . . . ?
N1 Fe N1 C2 -93.05(9) 3_565 . . . ?
N2 Fe N2 C4 177.25(10) 3_565 . . . ?
N2 Fe N2 C4 85.27(12) 2_665 . . . ?
N1 Fe N2 C4 74.8(4) 2_665 . . . ?
N1 Fe N2 C4 -4.06(10) . . . . ?
N1 Fe N2 C4 -101.73(10) 3_565 . . . ?
N2 Fe N2 C5 2.68(16) 3_565 . . . ?
N2 Fe N2 C5 -89.30(13) 2_665 . . . ?
N1 Fe N2 C5 -99.8(4) 2_665 . . . ?
N1 Fe N2 C5 -178.63(16) . . . . ?
N1 Fe N2 C5 83.70(16) 3_565 . . . ?
C1 N C1 C2 -73.6(2) 2_665 . . . ?
C1 N C1 C2 113.9(2) 3_565 . . . ?
C3 N1 C2 C1 -107.69(16) . . . . ?
Fe N1 C2 C1 79.04(15) . . . . ?
N C1 C2 N1 -54.64(18) . . . . ?
C2 N1 C3 C4 -178.80(12) . . . . ?
Fe N1 C3 C4 -4.88(16) . . . . ?
C5 N2 C4 N3 0.39(17) . . . . ?
Fe N2 C4 N3 -176.01(10) . . . . ?
C5 N2 C4 C3 179.17(13) . . . . ?
Fe N2 C4 C3 2.76(16) . . . . ?
C6 N3 C4 N2 -0.30(19) . . . . ?
C6 N3 C4 C3 -178.81(16) . . . . ?
N1 C3 C4 N2 1.38(19) . . . . ?
N1 C3 C4 N3 179.81(16) . . . . ?
C4 N2 C5 C6 -0.34(17) . . . . ?
Fe N2 C5 C6 174.44(12) . . . . ?
C4 N3 C6 C5 0.08(19) . . . . ?
N2 C5 C6 N3 0.16(19) . . . . ?
